data_7100833
loop_
_publ_author_name
'Hiroyuki Matsuzaka'
'Ken Kamikawa'
'Hidenobu Morita'
'Shin Takemoto'

_publ_section_title
;
Synthesis of Ru-Pt and Ru-Pd mixed-metal imido
clusters from a diruthenium imido-methylene scaffold
[(Cp*Ru)2(mu2-NPh)(mu2-CH2)]
;
_journal_name_full 'Chemical Communications'
_journal_paper_doi 10.1039/b517222e
_journal_year 2006
_chemical_formula_sum 'C27 H36 Cl N Pd Ru2'
_chemical_formula_weight 718.56
_space_group_IT_number 2
_symmetry_cell_setting triclinic
_symmetry_space_group_name_Hall '-P 1'
_symmetry_space_group_name_H-M 'P -1'
_cell_angle_alpha 106.02(2)
_cell_angle_beta 92.442(9)
_cell_angle_gamma 112.13(4)
_cell_formula_units_Z 2
_cell_length_a 8.515(3)
_cell_length_b 10.9474(2)
_cell_length_c 16.620(5)
_cell_measurement_temperature 296(2)
_cell_volume 1360.5(7)
_diffrn_ambient_temperature 296(2)
_exptl_crystal_density_diffrn 1.754
_cod_database_code 7100833

loop_
_symmetry_equiv_pos_as_xyz
'x, y, z'
'-x, -y, -z'

loop_
_atom_site_label
_atom_site_type_symbol
_atom_site_fract_x
_atom_site_fract_y
_atom_site_fract_z
_atom_site_U_iso_or_equiv
_atom_site_adp_type
_atom_site_occupancy
_atom_site_symmetry_multiplicity
_atom_site_calc_flag
_atom_site_refinement_flags
_atom_site_disorder_assembly
_atom_site_disorder_group
Pd1 Pd 0.41352(14) 0.55215(9) 0.09191(5) 0.0646(3) Uani 1 1 d . . .
Ru1 Ru 0.32191(9) 0.52046(7) 0.23917(4) 0.0372(2) Uani 1 1 d . . .
Ru2 Ru 0.43850(9) 0.76772(7) 0.22467(4) 0.0389(2) Uani 1 1 d . . .
Cl1 Cl 0.6980(6) 0.5301(5) 0.0609(2) 0.0986(12) Uani 1 1 d . . .
N1 N 0.5231(11) 0.6832(8) 0.2920(5) 0.0503(18) Uani 1 1 d . . .
C1 C 0.2438(16) 0.5934(10) 0.1557(6) 0.059(3) Uani 1 1 d . . .
H1 H 0.1268 0.5791 0.1349 0.071 Uiso 1 1 calc R . .
C2 C 0.6773(13) 0.7203(10) 0.3466(7) 0.053(2) Uani 1 1 d . . .
C3 C 0.7001(17) 0.7851(13) 0.4332(8) 0.071(3) Uani 1 1 d . . .
H3 H 0.6138 0.8068 0.4576 0.085 Uiso 1 1 calc R . .
C4 C 0.853(2) 0.8168(15) 0.4822(9) 0.085(4) Uani 1 1 d . . .
H4 H 0.8695 0.8606 0.5404 0.103 Uiso 1 1 calc R . .
C5 C 0.9820(18) 0.7852(15) 0.4471(10) 0.084(4) Uani 1 1 d . . .
H5 H 1.0838 0.8067 0.4816 0.100 Uiso 1 1 calc R . .
C6 C 0.9608(15) 0.7229(14) 0.3624(9) 0.077(4) Uani 1 1 d . . .
H6 H 1.0486 0.7025 0.3388 0.093 Uiso 1 1 calc R . .
C7 C 0.8091(15) 0.6895(12) 0.3109(8) 0.065(3) Uani 1 1 d . . .
H7 H 0.7947 0.6467 0.2528 0.077 Uiso 1 1 calc R . .
C8 C 0.1761(16) 0.4009(10) 0.3183(7) 0.059(3) Uani 1 1 d . . .
C9 C 0.3235(15) 0.3706(10) 0.3058(7) 0.060(3) Uani 1 1 d . . .
C10 C 0.3155(12) 0.3123(9) 0.2187(7) 0.053(2) Uani 1 1 d . . .
C11 C 0.1591(12) 0.2982(9) 0.1747(6) 0.048(2) Uani 1 1 d . . .
C12 C 0.0723(13) 0.3523(10) 0.2355(8) 0.060(3) Uani 1 1 d . . .
C13 C 0.131(3) 0.4569(18) 0.4023(10) 0.133(8) Uani 1 1 d . . .
H13A H 0.1152 0.3929 0.4338 0.200 Uiso 1 1 calc R . .
H13B H 0.0260 0.4692 0.3938 0.200 Uiso 1 1 calc R . .
H13C H 0.2215 0.5448 0.4334 0.200 Uiso 1 1 calc R . .
C14 C 0.464(2) 0.3971(17) 0.3736(11) 0.112(6) Uani 1 1 d . . .
H14A H 0.4462 0.3123 0.3853 0.168 Uiso 1 1 calc R . .
H14B H 0.4624 0.4651 0.4242 0.168 Uiso 1 1 calc R . .
H14C H 0.5725 0.4311 0.3550 0.168 Uiso 1 1 calc R . .
C15 C 0.4421(18) 0.2628(14) 0.1785(12) 0.092(5) Uani 1 1 d . . .
H15A H 0.5334 0.2796 0.2216 0.137 Uiso 1 1 calc R . .
H15B H 0.4885 0.3118 0.1394 0.137 Uiso 1 1 calc R . .
H15C H 0.3863 0.1650 0.1487 0.137 Uiso 1 1 calc R . .
C16 C 0.091(2) 0.2277(14) 0.0795(8) 0.095(5) Uani 1 1 d . . .
H16A H 0.0457 0.1287 0.0670 0.143 Uiso 1 1 calc R . .
H16B H 0.1831 0.2562 0.0482 0.143 Uiso 1 1 calc R . .
H16C H 0.0019 0.2541 0.0635 0.143 Uiso 1 1 calc R . .
C17 C -0.1055(15) 0.3499(17) 0.2172(14) 0.110(6) Uani 1 1 d . . .
H17A H -0.1212 0.3611 0.1626 0.165 Uiso 1 1 calc R . .
H17B H -0.1164 0.4244 0.2600 0.165 Uiso 1 1 calc R . .
H17C H -0.1911 0.2628 0.2176 0.165 Uiso 1 1 calc R . .
C18 C 0.4052(18) 0.8944(11) 0.1480(8) 0.074(4) Uani 1 1 d . . .
C19 C 0.3546(16) 0.9353(13) 0.2295(13) 0.091(5) Uani 1 1 d . . .
C20 C 0.5054(19) 0.9885(12) 0.2925(8) 0.069(3) Uani 1 1 d . . .
C21 C 0.6352(15) 0.9837(10) 0.2518(8) 0.065(3) Uani 1 1 d . . .
C22 C 0.5830(16) 0.9229(10) 0.1652(8) 0.061(3) Uani 1 1 d . . .
C23 C 0.300(4) 0.8345(19) 0.0607(13) 0.206(16) Uani 1 1 d . . .
H23A H 0.3689 0.8712 0.0219 0.308 Uiso 1 1 calc R . .
H23B H 0.2026 0.8589 0.0621 0.308 Uiso 1 1 calc R . .
H23C H 0.2605 0.7352 0.0424 0.308 Uiso 1 1 calc R . .
C24 C 0.177(3) 0.930(3) 0.240(2) 0.24(2) Uani 1 1 d . . .
H24A H 0.0986 0.8357 0.2303 0.364 Uiso 1 1 calc R . .
H24B H 0.1404 0.9655 0.1991 0.364 Uiso 1 1 calc R . .
H24C H 0.1799 0.9856 0.2960 0.364 Uiso 1 1 calc R . .
C25 C 0.496(4) 1.045(2) 0.3835(11) 0.177(13) Uani 1 1 d . . .
H25A H 0.6077 1.0789 0.4169 0.265 Uiso 1 1 calc R . .
H25B H 0.4158 0.9726 0.4014 0.265 Uiso 1 1 calc R . .
H25C H 0.4593 1.1195 0.3912 0.265 Uiso 1 1 calc R . .
C26 C 0.8185(19) 1.0326(17) 0.2925(16) 0.136(9) Uani 1 1 d . . .
H26A H 0.8695 1.1323 0.3139 0.204 Uiso 1 1 calc R . .
H26B H 0.8817 1.0010 0.2512 0.204 Uiso 1 1 calc R . .
H26C H 0.8212 0.9958 0.3385 0.204 Uiso 1 1 calc R . .
C27 C 0.703(3) 0.9072(19) 0.1032(14) 0.142(9) Uani 1 1 d . . .
H27A H 0.7548 0.9917 0.0895 0.213 Uiso 1 1 calc R . .
H27B H 0.6399 0.8321 0.0525 0.213 Uiso 1 1 calc R . .
H27C H 0.7911 0.8877 0.1281 0.213 Uiso 1 1 calc R . .

loop_
_atom_site_aniso_label
_atom_site_aniso_U_11
_atom_site_aniso_U_22
_atom_site_aniso_U_33
_atom_site_aniso_U_23
_atom_site_aniso_U_13
_atom_site_aniso_U_12
Pd1 0.0975(7) 0.0507(5) 0.0458(4) 0.0191(4) 0.0197(4) 0.0267(4)
Ru1 0.0403(4) 0.0324(3) 0.0386(3) 0.0164(3) 0.0051(3) 0.0108(3)
Ru2 0.0436(4) 0.0322(3) 0.0434(4) 0.0171(3) 0.0066(3) 0.0142(3)
Cl1 0.122(3) 0.130(3) 0.0528(16) 0.0236(19) 0.0217(18) 0.063(3)
N1 0.052(5) 0.041(4) 0.053(4) 0.017(4) -0.002(4) 0.014(3)
C1 0.074(7) 0.049(5) 0.049(5) 0.026(5) 0.007(5) 0.013(5)
C2 0.050(5) 0.042(5) 0.068(6) 0.029(5) -0.005(5) 0.011(4)
C3 0.073(8) 0.070(7) 0.057(6) 0.013(6) -0.007(6) 0.023(6)
C4 0.089(10) 0.089(10) 0.059(7) 0.023(7) -0.020(7) 0.019(8)
C5 0.069(8) 0.076(8) 0.090(10) 0.032(7) -0.023(7) 0.012(7)
C6 0.050(6) 0.082(8) 0.095(10) 0.038(8) -0.010(6) 0.018(6)
C7 0.060(6) 0.062(6) 0.066(7) 0.019(5) -0.010(5) 0.021(5)
C8 0.090(8) 0.039(5) 0.053(6) 0.022(4) 0.032(6) 0.023(5)
C9 0.072(7) 0.043(5) 0.061(6) 0.032(5) -0.001(5) 0.009(5)
C10 0.044(5) 0.033(4) 0.078(7) 0.023(5) 0.014(5) 0.009(4)
C11 0.051(5) 0.038(4) 0.052(5) 0.022(4) 0.009(4) 0.011(4)
C12 0.046(5) 0.046(5) 0.098(8) 0.043(6) 0.022(5) 0.015(4)
C13 0.24(2) 0.097(12) 0.084(11) 0.048(9) 0.100(14) 0.070(14)
C14 0.122(13) 0.091(10) 0.111(12) 0.068(10) -0.038(10) 0.011(9)
C15 0.075(8) 0.067(8) 0.164(15) 0.053(9) 0.048(9) 0.047(7)
C16 0.107(11) 0.064(8) 0.062(7) 0.010(6) -0.016(7) -0.012(7)
C17 0.041(6) 0.102(11) 0.22(2) 0.089(13) 0.038(9) 0.035(7)
C18 0.092(9) 0.042(5) 0.068(7) 0.030(5) -0.027(7) 0.003(5)
C19 0.063(7) 0.066(7) 0.194(18) 0.087(10) 0.060(10) 0.044(6)
C20 0.100(10) 0.050(6) 0.073(7) 0.030(6) 0.021(7) 0.040(6)
C21 0.062(7) 0.036(5) 0.088(8) 0.024(5) 0.005(6) 0.010(5)
C22 0.087(8) 0.040(5) 0.070(7) 0.031(5) 0.036(6) 0.029(5)
C23 0.32(3) 0.078(11) 0.143(17) 0.050(12) -0.15(2) 0.007(15)
C24 0.121(16) 0.20(2) 0.59(6) 0.29(4) 0.18(3) 0.128(18)
C25 0.38(4) 0.090(12) 0.084(12) 0.024(10) 0.088(18) 0.12(2)
C26 0.065(9) 0.085(10) 0.25(3) 0.092(14) -0.036(12) -0.005(8)
C27 0.21(2) 0.104(12) 0.174(19) 0.099(14) 0.140(18) 0.085(14)

loop_
_geom_bond_atom_site_label_1
_geom_bond_atom_site_label_2
_geom_bond_distance
_geom_bond_site_symmetry_2
_geom_bond_publ_flag
Pd1 C1 1.943(12) . ?
Pd1 Cl1 2.460(4) 2_665 ?
Pd1 Cl1 2.582(5) . ?
Pd1 Ru1 2.6733(13) . ?
Pd1 Ru2 2.6815(13) . ?
Ru1 N1 1.894(8) . ?
Ru1 C1 1.984(10) . ?
Ru1 C10 2.189(9) . ?
Ru1 C8 2.203(9) . ?
Ru1 C12 2.211(9) . ?
Ru1 C11 2.210(9) . ?
Ru1 C9 2.222(9) . ?
Ru1 Ru2 2.5936(11) . ?
Ru2 N1 1.905(8) . ?
Ru2 C1 1.987(11) . ?
Ru2 C19 2.189(10) . ?
Ru2 C20 2.200(11) . ?
Ru2 C22 2.198(9) . ?
Ru2 C18 2.207(10) . ?
Ru2 C21 2.228(10) . ?
Cl1 Pd1 2.460(4) 2_665 ?
N1 C2 1.416(12) . ?
C2 C3 1.386(16) . ?
C2 C7 1.398(16) . ?
C3 C4 1.376(17) . ?
C4 C5 1.38(2) . ?
C5 C6 1.35(2) . ?
C6 C7 1.383(15) . ?
C8 C9 1.424(17) . ?
C8 C12 1.449(17) . ?
C8 C13 1.492(16) . ?
C9 C10 1.399(15) . ?
C9 C14 1.491(17) . ?
C10 C11 1.426(14) . ?
C10 C15 1.484(15) . ?
C11 C12 1.407(15) . ?
C11 C16 1.532(15) . ?
C12 C17 1.521(16) . ?
C18 C22 1.424(18) . ?
C18 C19 1.44(2) . ?
C18 C23 1.503(18) . ?
C19 C20 1.44(2) . ?
C19 C24 1.508(19) . ?
C20 C21 1.330(17) . ?
C20 C25 1.49(2) . ?
C21 C22 1.380(17) . ?
C21 C26 1.503(18) . ?
C22 C27 1.504(18) . ?
